data_2022769
loop_
_publ_author_name
'Geetha, Doreswamy'
'Mohan Kumar, Thaluru M.'
'Anil Kumar, Haleyur G.'
'Shreenivas, Mellekatte T.'
'Basavaraju, Yeriyur B.'
'Yathirajan, Hemmige S.'
'Parkin, Sean'

_publ_section_title
;
 Synthesis and crystal structure studies of
 5-(tri-fluoro-meth-yl)-1,3,4-thia-diazol-2(3<i>H</i>)-one at
 180&#x2005;K.
;
_journal_coeditor_code VM2283
_journal_issue 'Pt 6'
_journal_name_full 'Acta crystallographica. Section E, Crystallographic communications'
_journal_page_first 557
_journal_page_last 561
_journal_paper_doi 10.1107/S2056989023004267
_journal_volume 79
_journal_year 2023
_chemical_formula_iupac 'C3 H F3 N2 O S'
_chemical_formula_moiety 'C3 H F3 N2 O S'
_chemical_formula_sum 'C3 H F3 N2 O S'
_chemical_formula_weight 170.12
_chemical_name_systematic
;
5-(Trifluoromethyl)-1,3,4-thiadiazol-2(3<i>H</i>)-one
;
_space_group_crystal_system triclinic
_space_group_IT_number 2
_space_group_name_Hall '-P 1'
_space_group_name_H-M_alt 'P -1'
_atom_sites_solution_hydrogens difmap
_atom_sites_solution_primary direct
_atom_sites_solution_secondary difmap
_audit_creation_method 'SHELXL-2019/2 and CIFFIX'
_cell_angle_alpha 63.253(2)
_cell_angle_beta 71.160(2)
_cell_angle_gamma 67.954(2)
_cell_formula_units_Z 12
_cell_length_a 10.8996(7)
_cell_length_b 13.9700(8)
_cell_length_c 14.1351(9)
_cell_measurement_reflns_used 9954
_cell_measurement_temperature 180(2)
_cell_measurement_theta_max 33.09
_cell_measurement_theta_min 2.38
_cell_volume 1750.38(19)
_computing_cell_refinement
;
<i>APEX3</i> (Bruker, 2016)
;
_computing_data_collection
;
<i>APEX3</i> (Bruker, 2016)
;
_computing_data_reduction
;
<i>APEX3</i> (Bruker, 2016)
;
_computing_molecular_graphics
;
<i>XP</i> in <i>SHELXTL</i> (Sheldrick, 2008)
;
_computing_publication_material
;
<i>SHELX</i> (Sheldrick, 2008) and <i>publCIF</i> (Westrip,
2010)
;
_computing_structure_refinement
;
<i>SHELXL2019/2</i> (Sheldrick, 2015b)
;
_computing_structure_solution
;
<i>SHELXT</i> (Sheldrick, 2015a)
;
_diffrn_ambient_temperature 180(2)
_diffrn_detector_area_resol_mean 7.41
_diffrn_measured_fraction_theta_full 0.995
_diffrn_measured_fraction_theta_max 0.996
_diffrn_measurement_device_type 'Bruker D8 Venture dual source'
_diffrn_measurement_method '\f and \w scans'
_diffrn_radiation_type MoK\a
_diffrn_radiation_wavelength 0.71073
_diffrn_reflns_av_R_equivalents 0.0450
_diffrn_reflns_av_unetI/netI 0.0279
_diffrn_reflns_limit_h_max 14
_diffrn_reflns_limit_h_min -14
_diffrn_reflns_limit_k_max 18
_diffrn_reflns_limit_k_min -17
_diffrn_reflns_limit_l_max 18
_diffrn_reflns_limit_l_min -18
_diffrn_reflns_number 52212
_diffrn_reflns_theta_full 25.242
_diffrn_reflns_theta_max 27.499
_diffrn_reflns_theta_min 2.052
_diffrn_source microsource
_exptl_absorpt_coefficient_mu 0.544
_exptl_absorpt_correction_T_max 0.971
_exptl_absorpt_correction_T_min 0.922
_exptl_absorpt_correction_type multi-scan
_exptl_absorpt_process_details
;
(<i>SADABS</i>; Krause <i>et al.</i>,  2015)
;
_exptl_crystal_colour colourless
_exptl_crystal_density_diffrn 1.937
_exptl_crystal_description block
_exptl_crystal_F_000 1008
_exptl_crystal_size_max 0.320
_exptl_crystal_size_mid 0.290
_exptl_crystal_size_min 0.280
_refine_diff_density_max 0.411
_refine_diff_density_min -0.313
_refine_ls_extinction_coef 0.0078(13)
_refine_ls_extinction_expression Fc^*^=kFc[1+0.001xFc^2^\l^3^/sin(2\q)]^-1/4^
_refine_ls_extinction_method
;
<i>SHELXL2019/2</i> (Sheldrick, 2015b)
;
_refine_ls_goodness_of_fit_ref 1.024
_refine_ls_hydrogen_treatment refxyz
_refine_ls_matrix_type full
_refine_ls_number_parameters 728
_refine_ls_number_reflns 8021
_refine_ls_number_restraints 273
_refine_ls_restrained_S_all 1.147
_refine_ls_R_factor_all 0.0472
_refine_ls_R_factor_gt 0.0366
_refine_ls_shift/su_max 0.001
_refine_ls_shift/su_mean 0.000
_refine_ls_structure_factor_coef Fsqd
_refine_ls_weighting_details 'w=1/[\s^2^(Fo^2^)+(0.0319P)^2^+1.2580P] where P=(Fo^2^+2Fc^2^)/3'
_refine_ls_weighting_scheme calc
_refine_ls_wR_factor_gt 0.0826
_refine_ls_wR_factor_ref 0.0899
_reflns_number_gt 6646
_reflns_number_total 8021
_reflns_threshold_expression 'I > 2\s(I)'
_cod_data_source_file vm2283sup1.cif
_cod_data_source_block I
_cod_depositor_comments 'Adding full bibliography for 2022769.cif.'
_cod_database_code 2022769
_cod_database_fobs_code 2022769
_shelx_space_group_comment
;
The symmetry employed for this shelxl refinement is uniquely defined
by the following loop, which should always be used as a source of
symmetry information in preference to the above space-group names.
They are only intended as comments.
;
_shelx_estimated_absorpt_t_min 0.845
_shelx_estimated_absorpt_t_max 0.863

loop_
_space_group_symop_operation_xyz
'x, y, z'
'-x, -y, -z'

loop_
_atom_site_type_symbol
_atom_site_label
_atom_site_fract_x
_atom_site_fract_y
_atom_site_fract_z
_atom_site_U_iso_or_equiv
_atom_site_adp_type
_atom_site_calc_flag
_atom_site_occupancy
_atom_site_disorder_assembly
_atom_site_disorder_group
S S1A 0.96653(5) 0.22146(4) 0.77875(4) 0.03426(12) Uani d 1 . .
O O1A 0.95363(14) 0.40427(12) 0.59471(11) 0.0408(3) Uani d 1 . .
N N1A 0.76657(16) 0.34097(14) 0.68704(13) 0.0350(4) Uani d 1 . .
H H1A 0.720(2) 0.3890(16) 0.6429(16) 0.042 Uiso d 1 . .
N N2A 0.71853(16) 0.25921(14) 0.77307(13) 0.0365(4) Uani d 1 . .
C C1A 0.89728(18) 0.33853(15) 0.66966(14) 0.0286(4) Uani d 1 . .
C C2A 0.81231(18) 0.19210(15) 0.82619(14) 0.0294(4) Uani d 1 . .
C C3A 0.7884(12) 0.0917(7) 0.9244(7) 0.0411(6) Uani d 0.731(9) A 1
F F1A 0.8079(7) 0.0963(5) 1.0078(2) 0.1020(18) Uani d 0.731(9) A 1
F F2A 0.8728(5) 0.0021(2) 0.9115(4) 0.1037(19) Uani d 0.731(9) A 1
F F3A 0.6673(3) 0.0848(4) 0.9448(4) 0.0895(16) Uani d 0.731(9) A 1
C C3A' 0.792(3) 0.0889(17) 0.9217(17) 0.0411(6) Uani d 0.269(9) A 2
F F1A' 0.7891(17) 0.0107(7) 0.8980(6) 0.081(4) Uani d 0.269(9) A 2
F F2A' 0.6812(11) 0.1049(7) 0.9895(8) 0.084(4) Uani d 0.269(9) A 2
F F3A' 0.8842(9) 0.0400(8) 0.9797(8) 0.068(3) Uani d 0.269(9) A 2
S S1B 0.55246(4) 0.65799(4) 0.34668(4) 0.03139(12) Uani d 1 . .
O O1B 0.63289(14) 0.48600(12) 0.52132(12) 0.0451(4) Uani d 1 . .
N N1B 0.77624(15) 0.59413(13) 0.40477(12) 0.0291(3) Uani d 1 . .
H H1B 0.8414(18) 0.5583(16) 0.4356(16) 0.035 Uiso d 1 . .
N N2B 0.78780(15) 0.68295(13) 0.31098(12) 0.0313(3) Uani d 1 . .
C C1B 0.65984(18) 0.56361(15) 0.44064(15) 0.0300(4) Uani d 1 . .
C C2B 0.67908(18) 0.72306(15) 0.27328(14) 0.0291(4) Uani d 1 . .
C C3B 0.6649(7) 0.8230(4) 0.1690(4) 0.0376(6) Uani d 0.802(7) B 1
F F1B 0.5873(4) 0.8191(3) 0.1169(2) 0.0688(9) Uani d 0.802(7) B 1
F F2B 0.6098(5) 0.91515(18) 0.1856(2) 0.0919(15) Uani d 0.802(7) B 1
F F3B 0.7804(2) 0.8280(3) 0.1034(2) 0.0872(14) Uani d 0.802(7) B 1
C C3B' 0.657(3) 0.8255(15) 0.1755(15) 0.0376(6) Uani d 0.198(7) B 2
F F1B' 0.7410(13) 0.8816(9) 0.1520(10) 0.069(4) Uani d 0.198(7) B 2
F F2B' 0.6675(19) 0.8020(9) 0.0960(8) 0.076(4) Uani d 0.198(7) B 2
F F3B' 0.5395(10) 0.8927(9) 0.1870(9) 0.073(3) Uani d 0.198(7) B 2
S S1C 0.51557(5) 0.34764(4) 1.01026(4) 0.03561(13) Uani d 1 . .
O O1C 0.52164(14) 0.50625(12) 0.80892(11) 0.0396(3) Uani d 1 . .
N N1C 0.33717(16) 0.43878(13) 0.89515(13) 0.0323(4) Uani d 1 . .
H H1C 0.295(2) 0.4746(17) 0.8448(15) 0.039 Uiso d 1 . .
N N2C 0.28288(16) 0.36498(13) 0.98623(13) 0.0338(4) Uani d 1 . .
C C1C 0.46203(18) 0.44504(15) 0.88628(14) 0.0285(4) Uani d 1 . .
C C2C 0.36572(18) 0.31244(15) 1.05150(14) 0.0297(4) Uani d 1 . .
C C3C 0.3342(8) 0.2217(5) 1.1581(4) 0.0396(6) Uani d 0.789(5) C 1
F F1C 0.3650(4) 0.2303(2) 1.23606(15) 0.0761(10) Uani d 0.789(5) C 1
F F2C 0.4036(4) 0.12531(17) 1.1556(2) 0.0997(16) Uani d 0.789(5) C 1
F F3C 0.2062(2) 0.2288(3) 1.1867(2) 0.0937(14) Uani d 0.789(5) C 1
C C3C' 0.335(3) 0.2182(18) 1.1521(14) 0.0396(6) Uani d 0.211(5) C 2
F F1C' 0.2788(13) 0.1565(8) 1.1434(6) 0.069(3) Uani d 0.211(5) C 2
F F2C' 0.2543(14) 0.2491(6) 1.2276(7) 0.079(4) Uani d 0.211(5) C 2
F F3C' 0.4371(9) 0.1531(10) 1.1961(9) 0.084(4) Uani d 0.211(5) C 2
S S1D 0.12479(5) 0.74725(4) 0.55582(4) 0.03674(13) Uani d 1 . .
O O1D 0.22315(13) 0.56130(11) 0.71384(11) 0.0359(3) Uani d 1 . .
N N1D 0.34765(15) 0.68830(13) 0.61291(13) 0.0316(3) Uani d 1 . .
H H1D 0.4136(18) 0.6541(17) 0.6423(17) 0.038 Uiso d 1 . .
N N2D 0.34835(16) 0.78693(14) 0.52875(13) 0.0367(4) Uani d 1 . .
C C1D 0.23960(18) 0.64841(15) 0.64245(14) 0.0280(4) Uani d 1 . .
C C2D 0.2393(2) 0.82565(16) 0.49213(15) 0.0343(4) Uani d 1 . .
C C3D 0.2279(17) 0.9296(11) 0.3921(11) 0.0446(16) Uani d 0.499(5) D 1
F F1D 0.2101(9) 1.0139(4) 0.4116(5) 0.112(3) Uani d 0.499(5) D 1
F F2D 0.3266(4) 0.9244(3) 0.3131(3) 0.0764(15) Uani d 0.499(5) D 1
F F3D 0.1208(4) 0.9442(4) 0.3547(4) 0.087(2) Uani d 0.499(5) D 1
C C3D' 0.2036(17) 0.9381(11) 0.4023(11) 0.0446(16) Uani d 0.501(5) D 2
F F1D' 0.2156(10) 0.9282(4) 0.3157(3) 0.116(3) Uani d 0.501(5) D 2
F F2D' 0.0860(4) 1.0024(3) 0.4237(4) 0.0802(16) Uani d 0.501(5) D 2
F F3D' 0.2875(4) 0.9973(4) 0.3863(5) 0.0759(18) Uani d 0.501(5) D 2
S S1E 1.01005(4) 0.44778(4) 0.86856(4) 0.03126(12) Uani d 1 . .
O O1E 0.94784(14) 0.58947(12) 0.67573(11) 0.0405(3) Uani d 1 . .
N N1E 0.79039(15) 0.50383(13) 0.80787(13) 0.0314(3) Uani d 1 . .
H H1E 0.7261(19) 0.5320(17) 0.7778(17) 0.038 Uiso d 1 . .
N N2E 0.77016(15) 0.42897(13) 0.91058(13) 0.0312(3) Uani d 1 . .
C C1E 0.91157(18) 0.52690(15) 0.76578(15) 0.0293(4) Uani d 1 . .
C C2E 0.87636(18) 0.39383(14) 0.95031(14) 0.0280(4) Uani d 1 . .
C C3E 0.8872(13) 0.3062(9) 1.0617(6) 0.0361(6) Uani d 0.69(3) E 1
F F1E 0.9321(9) 0.3380(7) 1.1172(7) 0.0522(13) Uani d 0.69(3) E 1
F F2E 0.9686(10) 0.2101(6) 1.0618(7) 0.0684(17) Uani d 0.69(3) E 1
F F3E 0.7664(7) 0.2929(10) 1.1172(8) 0.0677(19) Uani d 0.69(3) E 1
C C3E' 0.880(3) 0.308(2) 1.0615(14) 0.0361(6) Uani d 0.31(3) E 2
F F1E' 0.926(3) 0.2096(11) 1.0533(14) 0.072(4) Uani d 0.31(3) E 2
F F2E' 0.7658(15) 0.3082(18) 1.1266(18) 0.051(3) Uani d 0.31(3) E 2
F F3E' 0.965(2) 0.312(2) 1.1065(16) 0.063(4) Uani d 0.31(3) E 2
S S1F 0.58836(5) 0.88473(4) 0.44640(4) 0.03321(12) Uani d 1 . .
O O1F 0.62033(14) 0.68089(11) 0.60648(11) 0.0388(3) Uani d 1 . .
N N1F 0.79719(17) 0.75904(14) 0.52504(13) 0.0367(4) Uani d 1 . .
H H1F 0.849(2) 0.7086(16) 0.5639(17) 0.044 Uiso d 1 . .
N N2F 0.83663(16) 0.85025(14) 0.44911(13) 0.0364(4) Uani d 1 . .
C C1F 0.66894(18) 0.75638(15) 0.54119(14) 0.0296(4) Uani d 1 . .
C C2F 0.73824(18) 0.92081(15) 0.40304(14) 0.0298(4) Uani d 1 . .
C C3F 0.7544(3) 1.0293(2) 0.3131(2) 0.0362(5) Uani d 0.908(2) F 1
F F1F 0.7885(3) 1.02172(14) 0.21920(11) 0.0763(7) Uani d 0.908(2) F 1
F F2F 0.64084(16) 1.11017(12) 0.31281(15) 0.0615(5) Uani d 0.908(2) F 1
F F3F 0.84528(19) 1.06373(14) 0.32310(15) 0.0662(5) Uani d 0.908(2) F 1
C C3F' 0.759(2) 1.0237(17) 0.3096(18) 0.0362(5) Uani d 0.092(2) F 2
F F1F' 0.718(3) 1.1043(14) 0.3427(12) 0.0763(7) Uani d 0.092(2) F 2
F F2F' 0.8847(15) 1.0179(13) 0.2641(15) 0.0615(5) Uani d 0.092(2) F 2
F F3F' 0.6761(19) 1.0648(15) 0.2436(15) 0.0662(5) Uani d 0.092(2) F 2

loop_
_atom_site_aniso_label
_atom_site_aniso_U_11
_atom_site_aniso_U_22
_atom_site_aniso_U_33
_atom_site_aniso_U_12
_atom_site_aniso_U_13
_atom_site_aniso_U_23
S1A 0.0256(2) 0.0354(2) 0.0310(2) -0.01036(19) -0.00812(18) 0.00015(19)
O1A 0.0352(7) 0.0419(8) 0.0344(7) -0.0201(6) -0.0069(6) 0.0029(6)
N1A 0.0300(8) 0.0348(8) 0.0300(8) -0.0151(7) -0.0127(7) 0.0062(7)
N2A 0.0319(8) 0.0372(9) 0.0322(8) -0.0176(7) -0.0099(7) 0.0031(7)
C1A 0.0299(9) 0.0288(8) 0.0245(8) -0.0112(7) -0.0072(7) -0.0036(7)
C2A 0.0290(9) 0.0304(9) 0.0245(8) -0.0118(7) -0.0056(7) -0.0033(7)
C3A 0.0385(12) 0.0386(11) 0.0327(11) -0.0159(10) -0.0089(9) 0.0040(9)
F1A 0.176(5) 0.108(3) 0.0278(12) -0.085(3) -0.0336(19) 0.0169(14)
F2A 0.094(3) 0.0308(12) 0.099(3) -0.0039(15) 0.022(2) 0.0103(13)
F3A 0.0565(16) 0.088(2) 0.080(3) -0.0527(17) -0.0287(16) 0.0425(19)
C3A' 0.0385(12) 0.0386(11) 0.0327(11) -0.0159(10) -0.0089(9) 0.0040(9)
F1A' 0.160(10) 0.047(4) 0.042(3) -0.057(5) -0.021(5) 0.004(3)
F2A' 0.064(5) 0.046(4) 0.061(5) -0.005(4) 0.027(4) 0.012(3)
F3A' 0.064(5) 0.060(5) 0.058(5) -0.034(4) -0.039(4) 0.027(3)
S1B 0.0244(2) 0.0297(2) 0.0311(2) -0.01107(18) -0.01094(18) 0.00303(18)
O1B 0.0392(8) 0.0442(8) 0.0402(8) -0.0244(7) -0.0213(6) 0.0140(6)
N1B 0.0224(7) 0.0317(8) 0.0298(8) -0.0101(6) -0.0082(6) -0.0042(6)
N2B 0.0282(8) 0.0332(8) 0.0295(8) -0.0137(6) -0.0034(6) -0.0064(6)
C1B 0.0263(9) 0.0291(9) 0.0309(9) -0.0097(7) -0.0121(7) -0.0017(7)
C2B 0.0290(9) 0.0269(8) 0.0277(9) -0.0118(7) -0.0036(7) -0.0048(7)
C3B 0.0402(13) 0.0340(10) 0.0306(11) -0.0157(9) -0.0072(10) -0.0006(9)
F1B 0.085(2) 0.0696(17) 0.0473(14) -0.0416(16) -0.0370(14) 0.0152(11)
F2B 0.176(4) 0.0276(10) 0.0484(13) -0.0149(16) -0.024(2) -0.0022(9)
F3B 0.0469(12) 0.091(2) 0.0511(15) -0.0233(12) 0.0028(10) 0.0301(14)
C3B' 0.0402(13) 0.0340(10) 0.0306(11) -0.0157(9) -0.0072(10) -0.0006(9)
F1B' 0.075(7) 0.056(6) 0.063(6) -0.049(5) -0.037(5) 0.032(4)
F2B' 0.137(11) 0.053(5) 0.036(4) -0.018(7) -0.029(6) -0.013(4)
F3B' 0.060(5) 0.035(5) 0.070(6) 0.005(3) -0.017(4) 0.014(4)
S1C 0.0280(2) 0.0413(3) 0.0296(2) -0.0141(2) -0.01040(18) 0.0006(2)
O1C 0.0328(7) 0.0437(8) 0.0311(7) -0.0191(6) -0.0046(6) 0.0013(6)
N1C 0.0303(8) 0.0344(8) 0.0259(8) -0.0143(7) -0.0109(6) 0.0024(6)
N2C 0.0308(8) 0.0344(8) 0.0306(8) -0.0151(7) -0.0078(7) -0.0010(7)
C1C 0.0263(9) 0.0291(9) 0.0264(9) -0.0092(7) -0.0057(7) -0.0054(7)
C2C 0.0271(9) 0.0294(9) 0.0275(9) -0.0097(7) -0.0047(7) -0.0049(7)
C3C 0.0377(11) 0.0379(11) 0.0316(12) -0.0139(9) -0.0066(9) -0.0003(9)
F1C 0.112(2) 0.0858(19) 0.0287(10) -0.0521(18) -0.0219(12) 0.0062(10)
F2C 0.151(4) 0.0261(10) 0.0597(17) -0.0153(14) 0.0255(19) -0.0020(10)
F3C 0.0472(12) 0.113(3) 0.0635(18) -0.0458(14) -0.0143(11) 0.0371(16)
C3C' 0.0377(11) 0.0379(11) 0.0316(12) -0.0139(9) -0.0066(9) -0.0003(9)
F1C' 0.111(8) 0.062(5) 0.043(4) -0.066(6) -0.015(5) 0.007(3)
F2C' 0.114(8) 0.039(4) 0.042(4) -0.018(5) 0.024(5) -0.008(3)
F3C' 0.052(4) 0.072(7) 0.066(6) -0.017(4) -0.027(4) 0.035(5)
S1D 0.0316(2) 0.0360(3) 0.0367(3) -0.0148(2) -0.0166(2) 0.0028(2)
O1D 0.0348(7) 0.0359(7) 0.0326(7) -0.0158(6) -0.0154(6) 0.0020(6)
N1D 0.0236(8) 0.0372(8) 0.0312(8) -0.0114(7) -0.0083(6) -0.0059(7)
N2D 0.0320(8) 0.0407(9) 0.0331(9) -0.0182(7) -0.0032(7) -0.0056(7)
C1D 0.0258(9) 0.0318(9) 0.0243(8) -0.0091(7) -0.0073(7) -0.0061(7)
C2D 0.0358(10) 0.0347(10) 0.0285(9) -0.0163(8) -0.0053(8) -0.0036(8)
C3D 0.044(5) 0.0404(18) 0.037(2) -0.019(2) -0.009(2) 0.0020(16)
F1D 0.234(9) 0.0336(19) 0.068(3) -0.025(4) -0.056(5) -0.0092(19)
F2D 0.064(2) 0.069(2) 0.0406(18) -0.0176(18) 0.0047(16) 0.0153(15)
F3D 0.064(2) 0.088(3) 0.066(3) -0.038(2) -0.040(2) 0.039(2)
C3D' 0.044(5) 0.0404(18) 0.037(2) -0.019(2) -0.009(2) 0.0020(16)
F1D' 0.255(9) 0.059(2) 0.038(2) -0.043(5) -0.054(4) -0.0030(18)
F2D' 0.060(2) 0.0460(19) 0.089(3) -0.0044(15) -0.0225(19) 0.0116(18)
F3D' 0.068(2) 0.047(3) 0.089(4) -0.035(2) -0.034(2) 0.023(2)
S1E 0.0248(2) 0.0340(2) 0.0298(2) -0.01272(18) -0.00930(17) -0.00089(18)
O1E 0.0323(7) 0.0462(8) 0.0326(7) -0.0175(6) -0.0125(6) 0.0039(6)
N1E 0.0236(8) 0.0353(8) 0.0323(8) -0.0104(6) -0.0086(6) -0.0059(7)
N2E 0.0262(8) 0.0325(8) 0.0331(8) -0.0121(6) -0.0028(6) -0.0095(7)
C1E 0.0244(8) 0.0299(9) 0.0305(9) -0.0088(7) -0.0084(7) -0.0053(7)
C2E 0.0268(9) 0.0265(8) 0.0299(9) -0.0113(7) -0.0033(7) -0.0080(7)
C3E 0.0355(16) 0.0319(10) 0.0338(10) -0.0124(10) -0.0049(9) -0.0047(8)
F1E 0.071(3) 0.053(2) 0.0369(16) -0.022(2) -0.020(2) -0.0093(14)
F2E 0.089(4) 0.0332(16) 0.049(2) 0.0112(18) -0.016(2) -0.0081(13)
F3E 0.048(2) 0.091(5) 0.041(3) -0.043(3) -0.0090(19) 0.014(2)
C3E' 0.0355(16) 0.0319(10) 0.0338(10) -0.0124(10) -0.0049(9) -0.0047(8)
F1E' 0.123(10) 0.023(3) 0.041(4) -0.013(5) -0.015(6) 0.004(3)
F2E' 0.048(5) 0.051(4) 0.033(4) -0.013(4) 0.010(4) -0.010(3)
F3E' 0.061(6) 0.076(9) 0.043(5) -0.038(6) -0.021(5) 0.009(4)
S1F 0.0259(2) 0.0324(2) 0.0338(2) -0.00987(18) -0.00592(18) -0.00442(19)
O1F 0.0346(7) 0.0387(7) 0.0349(7) -0.0186(6) -0.0050(6) -0.0010(6)
N1F 0.0307(8) 0.0396(9) 0.0290(8) -0.0158(7) -0.0110(7) 0.0047(7)
N2F 0.0332(8) 0.0418(9) 0.0283(8) -0.0187(7) -0.0079(7) 0.0001(7)
C1F 0.0286(9) 0.0327(9) 0.0247(9) -0.0110(7) -0.0046(7) -0.0065(7)
C2F 0.0305(9) 0.0348(9) 0.0225(8) -0.0144(8) -0.0032(7) -0.0060(7)
C3F 0.0387(10) 0.0366(10) 0.0297(10) -0.0167(9) -0.0051(8) -0.0052(8)
F1F 0.141(2) 0.0501(9) 0.0212(7) -0.0369(11) 0.0040(9) -0.0042(6)
F2F 0.0500(9) 0.0390(8) 0.0646(11) -0.0093(7) -0.0085(8) 0.0026(7)
F3F 0.0679(11) 0.0567(10) 0.0703(11) -0.0422(9) -0.0275(9) 0.0095(8)
C3F' 0.0387(10) 0.0366(10) 0.0297(10) -0.0167(9) -0.0051(8) -0.0052(8)
F1F' 0.141(2) 0.0501(9) 0.0212(7) -0.0369(11) 0.0040(9) -0.0042(6)
F2F' 0.0500(9) 0.0390(8) 0.0646(11) -0.0093(7) -0.0085(8) 0.0026(7)
F3F' 0.0679(11) 0.0567(10) 0.0703(11) -0.0422(9) -0.0275(9) 0.0095(8)

loop_
_atom_type_symbol
_atom_type_description
_atom_type_scat_dispersion_real
_atom_type_scat_dispersion_imag
_atom_type_scat_source
C C 0.0033 0.0016 'International Tables Vol C Tables 4.2.6.8 and 6.1.1.4'
H H 0.0000 0.0000 'International Tables Vol C Tables 4.2.6.8 and 6.1.1.4'
F F 0.0171 0.0103 'International Tables Vol C Tables 4.2.6.8 and 6.1.1.4'
N N 0.0061 0.0033 'International Tables Vol C Tables 4.2.6.8 and 6.1.1.4'
O O 0.0106 0.0060 'International Tables Vol C Tables 4.2.6.8 and 6.1.1.4'
S S 0.1246 0.1234 'International Tables Vol C Tables 4.2.6.8 and 6.1.1.4'

loop_
_geom_angle_atom_site_label_1
_geom_angle_atom_site_label_2
_geom_angle_atom_site_label_3
_geom_angle_site_symmetry_1
_geom_angle_site_symmetry_3
_geom_angle
_geom_angle_publ_flag
C2A S1A C1A . . 88.14(8) ?
C1A N1A N2A . . 119.32(15) ?
C1A N1A H1A . . 119.3(16) ?
N2A N1A H1A . . 121.2(16) ?
C2A N2A N1A . . 109.19(15) ?
O1A C1A N1A . . 126.00(17) ?
O1A C1A S1A . . 127.78(15) ?
N1A C1A S1A . . 106.22(12) ?
N2A C2A C3A' . . 121.6(12) ?
N2A C2A C3A . . 120.8(5) ?
N2A C2A S1A . . 117.06(14) ?
C3A' C2A S1A . . 121.2(12) ?
C3A C2A S1A . . 122.1(5) ?
F3A C3A F1A . . 107.9(8) ?
F3A C3A F2A . . 109.2(8) ?
F1A C3A F2A . . 107.7(8) ?
F3A C3A C2A . . 112.0(7) ?
F1A C3A C2A . . 110.0(7) ?
F2A C3A C2A . . 109.9(7) ?
F3A' C3A' F2A' . . 104.3(17) ?
F3A' C3A' F1A' . . 103.3(17) ?
F2A' C3A' F1A' . . 104.3(18) ?
F3A' C3A' C2A . . 115.2(19) ?
F2A' C3A' C2A . . 114.1(18) ?
F1A' C3A' C2A . . 114.4(18) ?
C2B S1B C1B . . 87.86(8) ?
N2B N1B C1B . . 118.20(15) ?
N2B N1B H1B . . 119.2(15) ?
C1B N1B H1B . . 122.4(15) ?
C2B N2B N1B . . 109.50(15) ?
O1B C1B N1B . . 127.14(16) ?
O1B C1B S1B . . 125.52(14) ?
N1B C1B S1B . . 107.33(12) ?
N2B C2B C3B' . . 122.3(10) ?
N2B C2B C3B . . 120.5(3) ?
N2B C2B S1B . . 117.11(14) ?
C3B' C2B S1B . . 120.5(10) ?
C3B C2B S1B . . 122.4(3) ?
F2B C3B F3B . . 108.9(5) ?
F2B C3B F1B . . 106.6(5) ?
F3B C3B F1B . . 106.2(5) ?
F2B C3B C2B . . 111.7(4) ?
F3B C3B C2B . . 112.1(4) ?
F1B C3B C2B . . 111.0(4) ?
F2B' C3B' F3B' . . 106.6(18) ?
F2B' C3B' F1B' . . 109.8(18) ?
F3B' C3B' F1B' . . 105.5(16) ?
F2B' C3B' C2B . . 110.7(16) ?
F3B' C3B' C2B . . 112.6(16) ?
F1B' C3B' C2B . . 111.4(15) ?
C2C S1C C1C . . 88.23(8) ?
N2C N1C C1C . . 119.38(15) ?
N2C N1C H1C . . 118.0(16) ?
C1C N1C H1C . . 122.4(16) ?
C2C N2C N1C . . 109.16(15) ?
O1C C1C N1C . . 125.55(17) ?
O1C C1C S1C . . 128.35(14) ?
N1C C1C S1C . . 106.10(12) ?
N2C C2C C3C' . . 118.9(10) ?
N2C C2C C3C . . 120.8(3) ?
N2C C2C S1C . . 117.10(14) ?
C3C' C2C S1C . . 123.7(10) ?
C3C C2C S1C . . 122.0(3) ?
F2C C3C F3C . . 111.2(5) ?
F2C C3C F1C . . 106.7(5) ?
F3C C3C F1C . . 105.0(5) ?
F2C C3C C2C . . 110.8(5) ?
F3C C3C C2C . . 111.8(5) ?
F1C C3C C2C . . 111.0(4) ?
F2C' C3C' F3C' . . 101.9(16) ?
F2C' C3C' F1C' . . 103.9(17) ?
F3C' C3C' F1C' . . 107.0(17) ?
F2C' C3C' C2C . . 113.3(17) ?
F3C' C3C' C2C . . 113.8(17) ?
F1C' C3C' C2C . . 115.6(16) ?
C2D S1D C1D . . 87.99(9) ?
C1D N1D N2D . . 118.36(15) ?
C1D N1D H1D . . 122.7(16) ?
N2D N1D H1D . . 118.9(16) ?
C2D N2D N1D . . 109.65(15) ?
O1D C1D N1D . . 127.28(16) ?
O1D C1D S1D . . 125.59(14) ?
N1D C1D S1D . . 107.14(13) ?
N2D C2D C3D . . 117.0(8) ?
N2D C2D C3D' . . 123.4(8) ?
N2D C2D S1D . . 116.86(14) ?
C3D C2D S1D . . 125.9(9) ?
C3D' C2D S1D . . 119.7(8) ?
F1D C3D F2D . . 110.1(14) ?
F1D C3D F3D . . 108.4(10) ?
F2D C3D F3D . . 103.9(14) ?
F1D C3D C2D . . 111.5(13) ?
F2D C3D C2D . . 114.5(9) ?
F3D C3D C2D . . 107.9(12) ?
F1D' C3D' F2D' . . 109.6(14) ?
F1D' C3D' F3D' . . 108.4(10) ?
F2D' C3D' F3D' . . 102.7(14) ?
F1D' C3D' C2D . . 111.5(13) ?
F2D' C3D' C2D . . 114.9(9) ?
F3D' C3D' C2D . . 109.0(13) ?
C2E S1E C1E . . 88.10(8) ?
C1E N1E N2E . . 118.65(15) ?
C1E N1E H1E . . 126.0(16) ?
N2E N1E H1E . . 115.3(16) ?
C2E N2E N1E . . 109.35(15) ?
O1E C1E N1E . . 127.58(17) ?
O1E C1E S1E . . 125.56(14) ?
N1E C1E S1E . . 106.86(13) ?
N2E C2E C3E' . . 119.3(11) ?
N2E C2E C3E . . 121.9(5) ?
N2E C2E S1E . . 117.02(14) ?
C3E' C2E S1E . . 123.7(11) ?
C3E C2E S1E . . 121.0(5) ?
F2E C3E F3E . . 109.1(9) ?
F2E C3E F1E . . 107.0(8) ?
F3E C3E F1E . . 105.9(9) ?
F2E C3E C2E . . 113.5(9) ?
F3E C3E C2E . . 110.5(9) ?
F1E C3E C2E . . 110.5(8) ?
F2E' C3E' F3E' . . 109(2) ?
F2E' C3E' F1E' . . 106(2) ?
F3E' C3E' F1E' . . 106.1(19) ?
F2E' C3E' C2E . . 116(2) ?
F3E' C3E' C2E . . 111.9(19) ?
F1E' C3E' C2E . . 107.3(18) ?
C2F S1F C1F . . 88.00(9) ?
C1F N1F N2F . . 119.42(16) ?
C1F N1F H1F . . 120.7(17) ?
N2F N1F H1F . . 119.7(17) ?
C2F N2F N1F . . 109.29(15) ?
O1F C1F N1F . . 126.26(17) ?
O1F C1F S1F . . 127.58(15) ?
N1F C1F S1F . . 106.16(13) ?
N2F C2F C3F' . . 120.0(10) ?
N2F C2F C3F . . 120.8(2) ?
N2F C2F S1F . . 117.12(14) ?
C3F' C2F S1F . . 122.7(10) ?
C3F C2F S1F . . 122.07(17) ?
F1F C3F F3F . . 108.5(3) ?
F1F C3F F2F . . 107.2(3) ?
F3F C3F F2F . . 105.7(3) ?
F1F C3F C2F . . 111.7(2) ?
F3F C3F C2F . . 112.0(2) ?
F2F C3F C2F . . 111.4(2) ?
F1F' C3F' F3F' . . 97.7(18) ?
F1F' C3F' F2F' . . 106(2) ?
F3F' C3F' F2F' . . 115.2(19) ?
F1F' C3F' C2F . . 108.7(18) ?
F3F' C3F' C2F . . 114.3(17) ?
F2F' C3F' C2F . . 113.6(16) ?

loop_
_geom_bond_atom_site_label_1
_geom_bond_atom_site_label_2
_geom_bond_site_symmetry_2
_geom_bond_distance
_geom_bond_publ_flag
S1A C2A . 1.7279(18) ?
S1A C1A . 1.7825(18) ?
O1A C1A . 1.213(2) ?
N1A C1A . 1.355(2) ?
N1A N2A . 1.358(2) ?
N1A H1A . 0.819(16) ?
N2A C2A . 1.277(2) ?
C2A C3A' . 1.497(13) ?
C2A C3A . 1.500(5) ?
C3A F3A . 1.289(12) ?
C3A F1A . 1.295(12) ?
C3A F2A . 1.296(12) ?
C3A' F3A' . 1.29(3) ?
C3A' F2A' . 1.29(3) ?
C3A' F1A' . 1.29(3) ?
S1B C2B . 1.7251(18) ?
S1B C1B . 1.7725(17) ?
O1B C1B . 1.213(2) ?
N1B N2B . 1.357(2) ?
N1B C1B . 1.358(2) ?
N1B H1B . 0.826(15) ?
N2B C2B . 1.282(2) ?
C2B C3B' . 1.481(15) ?
C2B C3B . 1.509(4) ?
C3B F2B . 1.294(7) ?
C3B F3B . 1.305(7) ?
C3B F1B . 1.317(7) ?
C3B' F2B' . 1.27(2) ?
C3B' F3B' . 1.28(2) ?
C3B' F1B' . 1.29(2) ?
S1C C2C . 1.7261(18) ?
S1C C1C . 1.7835(18) ?
O1C C1C . 1.211(2) ?
N1C N2C . 1.357(2) ?
N1C C1C . 1.358(2) ?
N1C H1C . 0.829(15) ?
N2C C2C . 1.279(2) ?
C2C C3C' . 1.485(14) ?
C2C C3C . 1.506(4) ?
C3C F2C . 1.283(8) ?
C3C F3C . 1.299(8) ?
C3C F1C . 1.317(7) ?
C3C' F2C' . 1.27(2) ?
C3C' F3C' . 1.28(2) ?
C3C' F1C' . 1.29(2) ?
S1D C2D . 1.7262(19) ?
S1D C1D . 1.7728(17) ?
O1D C1D . 1.214(2) ?
N1D C1D . 1.355(2) ?
N1D N2D . 1.357(2) ?
N1D H1D . 0.821(15) ?
N2D C2D . 1.279(3) ?
C2D C3D . 1.501(9) ?
C2D C3D' . 1.516(9) ?
C3D F1D . 1.26(2) ?
C3D F2D . 1.284(15) ?
C3D F3D . 1.34(2) ?
C3D' F1D' . 1.25(2) ?
C3D' F2D' . 1.293(15) ?
C3D' F3D' . 1.35(2) ?
S1E C2E . 1.7262(18) ?
S1E C1E . 1.7764(18) ?
O1E C1E . 1.214(2) ?
N1E C1E . 1.357(2) ?
N1E N2E . 1.360(2) ?
N1E H1E . 0.814(15) ?
N2E C2E . 1.281(2) ?
C2E C3E' . 1.490(13) ?
C2E C3E . 1.506(6) ?
C3E F2E . 1.301(12) ?
C3E F3E . 1.329(11) ?
C3E F1E . 1.333(12) ?
C3E' F2E' . 1.29(2) ?
C3E' F3E' . 1.31(2) ?
C3E' F1E' . 1.32(3) ?
S1F C2F . 1.7297(18) ?
S1F C1F . 1.7881(18) ?
O1F C1F . 1.213(2) ?
N1F C1F . 1.354(2) ?
N1F N2F . 1.357(2) ?
N1F H1F . 0.820(16) ?
N2F C2F . 1.275(2) ?
C2F C3F' . 1.484(17) ?
C2F C3F . 1.505(3) ?
C3F F1F . 1.300(4) ?
C3F F3F . 1.319(4) ?
C3F F2F . 1.326(4) ?
C3F' F1F' . 1.28(2) ?
C3F' F3F' . 1.30(2) ?
C3F' F2F' . 1.30(2) ?

loop_
_geom_hbond_atom_site_label_D
_geom_hbond_atom_site_label_H
_geom_hbond_atom_site_label_A
_geom_hbond_site_symmetry_A
_geom_hbond_distance_DH
_geom_hbond_distance_HA
_geom_hbond_distance_DA
_geom_hbond_angle_DHA
_geom_hbond_publ_flag
N1A H1A O1B . 0.819(16) 1.918(16) 2.726(2) 169(2) ?
N1B H1B O1A . 0.826(15) 2.574(17) 3.328(2) 152.3(19) ?
N1B H1B O1A 2_766 0.826(15) 2.347(19) 2.955(2) 131.0(18) ?
N1C H1C O1D . 0.829(15) 1.927(16) 2.7485(19) 171(2) ?
N1D H1D O1C . 0.821(15) 2.605(17) 3.342(2) 150(2) ?
N1D H1D O1F . 0.821(15) 2.280(19) 2.908(2) 134(2) ?
N1E H1E O1C . 0.814(15) 2.262(19) 2.912(2) 137(2) ?
N1E H1E O1F . 0.814(15) 2.643(18) 3.359(2) 148(2) ?
N1F H1F O1E . 0.820(16) 1.952(16) 2.764(2) 171(2) ?

loop_
_geom_torsion_atom_site_label_1
_geom_torsion_atom_site_label_2
_geom_torsion_atom_site_label_3
_geom_torsion_atom_site_label_4
_geom_torsion_site_symmetry_1
_geom_torsion_site_symmetry_2
_geom_torsion_site_symmetry_3
_geom_torsion_site_symmetry_4
_geom_torsion
_geom_torsion_publ_flag
C1A N1A N2A C2A . . . . 1.5(3) ?
N2A N1A C1A O1A . . . . 177.87(19) ?
N2A N1A C1A S1A . . . . -2.7(2) ?
C2A S1A C1A O1A . . . . -178.3(2) ?
C2A S1A C1A N1A . . . . 2.28(14) ?
N1A N2A C2A C3A' . . . . -176.0(14) ?
N1A N2A C2A C3A . . . . -178.6(6) ?
N1A N2A C2A S1A . . . . 0.6(2) ?
C1A S1A C2A N2A . . . . -1.78(17) ?
C1A S1A C2A C3A' . . . . 174.9(14) ?
C1A S1A C2A C3A . . . . 177.4(6) ?
N2A C2A C3A F3A . . . . 0.0(11) ?
S1A C2A C3A F3A . . . . -179.1(6) ?
N2A C2A C3A F1A . . . . -120.0(7) ?
S1A C2A C3A F1A . . . . 60.9(10) ?
N2A C2A C3A F2A . . . . 121.6(7) ?
S1A C2A C3A F2A . . . . -57.5(10) ?
N2A C2A C3A' F3A' . . . . -167.5(15) ?
S1A C2A C3A' F3A' . . . . 16(3) ?
N2A C2A C3A' F2A' . . . . -47(3) ?
S1A C2A C3A' F2A' . . . . 136.6(18) ?
N2A C2A C3A' F1A' . . . . 73(2) ?
S1A C2A C3A' F1A' . . . . -103(2) ?
C1B N1B N2B C2B . . . . 0.5(2) ?
N2B N1B C1B O1B . . . . 178.8(2) ?
N2B N1B C1B S1B . . . . -0.7(2) ?
C2B S1B C1B O1B . . . . -179.0(2) ?
C2B S1B C1B N1B . . . . 0.47(14) ?
N1B N2B C2B C3B' . . . . 175.6(12) ?
N1B N2B C2B C3B . . . . 179.9(3) ?
N1B N2B C2B S1B . . . . -0.1(2) ?
C1B S1B C2B N2B . . . . -0.25(16) ?
C1B S1B C2B C3B' . . . . -176.0(11) ?
C1B S1B C2B C3B . . . . 179.8(3) ?
N2B C2B C3B F2B . . . . -92.6(5) ?
S1B C2B C3B F2B . . . . 87.3(6) ?
N2B C2B C3B F3B . . . . 29.9(6) ?
S1B C2B C3B F3B . . . . -150.1(4) ?
N2B C2B C3B F1B . . . . 148.5(4) ?
S1B C2B C3B F1B . . . . -31.5(6) ?
N2B C2B C3B' F2B' . . . . 105.9(18) ?
S1B C2B C3B' F2B' . . . . -79(2) ?
N2B C2B C3B' F3B' . . . . -134.9(15) ?
S1B C2B C3B' F3B' . . . . 41(2) ?
N2B C2B C3B' F1B' . . . . -17(2) ?
S1B C2B C3B' F1B' . . . . 158.9(14) ?
C1C N1C N2C C2C . . . . 0.7(3) ?
N2C N1C C1C O1C . . . . 179.06(19) ?
N2C N1C C1C S1C . . . . -1.6(2) ?
C2C S1C C1C O1C . . . . -179.2(2) ?
C2C S1C C1C N1C . . . . 1.48(14) ?
N1C N2C C2C C3C' . . . . -173.3(12) ?
N1C N2C C2C C3C . . . . -177.6(4) ?
N1C N2C C2C S1C . . . . 0.6(2) ?
C1C S1C C2C N2C . . . . -1.29(17) ?
C1C S1C C2C C3C' . . . . 172.3(12) ?
C1C S1C C2C C3C . . . . 176.9(4) ?
N2C C2C C3C F2C . . . . 105.1(6) ?
S1C C2C C3C F2C . . . . -73.0(6) ?
N2C C2C C3C F3C . . . . -19.6(7) ?
S1C C2C C3C F3C . . . . 162.2(4) ?
N2C C2C C3C F1C . . . . -136.5(4) ?
S1C C2C C3C F1C . . . . 45.4(7) ?
N2C C2C C3C' F2C' . . . . -82(2) ?
S1C C2C C3C' F2C' . . . . 104.1(19) ?
N2C C2C C3C' F3C' . . . . 161.8(15) ?
S1C C2C C3C' F3C' . . . . -12(3) ?
N2C C2C C3C' F1C' . . . . 37(2) ?
S1C C2C C3C' F1C' . . . . -136.1(15) ?
C1D N1D N2D C2D . . . . 0.5(3) ?
N2D N1D C1D O1D . . . . 178.44(19) ?
N2D N1D C1D S1D . . . . -1.0(2) ?
C2D S1D C1D O1D . . . . -178.59(19) ?
C2D S1D C1D N1D . . . . 0.85(14) ?
N1D N2D C2D C3D . . . . -174.6(9) ?
N1D N2D C2D C3D' . . . . 176.2(9) ?
N1D N2D C2D S1D . . . . 0.2(2) ?
C1D S1D C2D N2D . . . . -0.65(18) ?
C1D S1D C2D C3D . . . . 173.7(9) ?
C1D S1D C2D C3D' . . . . -176.8(9) ?
N2D C2D C3D F1D . . . . -73.1(13) ?
S1D C2D C3D F1D . . . . 112.6(14) ?
N2D C2D C3D F2D . . . . 53(2) ?
S1D C2D C3D F2D . . . . -121.5(14) ?
N2D C2D C3D F3D . . . . 167.9(8) ?
S1D C2D C3D F3D . . . . -6.4(16) ?
N2D C2D C3D' F1D' . . . . 106.3(15) ?
S1D C2D C3D' F1D' . . . . -77.8(13) ?
N2D C2D C3D' F2D' . . . . -128.1(14) ?
S1D C2D C3D' F2D' . . . . 48(2) ?
N2D C2D C3D' F3D' . . . . -13.4(16) ?
S1D C2D C3D' F3D' . . . . 162.4(7) ?
C1E N1E N2E C2E . . . . 0.9(2) ?
N2E N1E C1E O1E . . . . 178.64(19) ?
N2E N1E C1E S1E . . . . -1.6(2) ?
C2E S1E C1E O1E . . . . -178.87(19) ?
C2E S1E C1E N1E . . . . 1.36(14) ?
N1E N2E C2E C3E' . . . . -178.1(13) ?
N1E N2E C2E C3E . . . . -177.4(6) ?
N1E N2E C2E S1E . . . . 0.3(2) ?
C1E S1E C2E N2E . . . . -1.04(16) ?
C1E S1E C2E C3E' . . . . 177.3(14) ?
C1E S1E C2E C3E . . . . 176.7(6) ?
N2E C2E C3E F2E . . . . 108.4(9) ?
S1E C2E C3E F2E . . . . -69.2(11) ?
N2E C2E C3E F3E . . . . -14.5(13) ?
S1E C2E C3E F3E . . . . 167.9(8) ?
N2E C2E C3E F1E . . . . -131.3(8) ?
S1E C2E C3E F1E . . . . 51.0(12) ?
N2E C2E C3E' F2E' . . . . -29(3) ?
S1E C2E C3E' F2E' . . . . 152.8(17) ?
N2E C2E C3E' F3E' . . . . -155(2) ?
S1E C2E C3E' F3E' . . . . 27(3) ?
N2E C2E C3E' F1E' . . . . 89(2) ?
S1E C2E C3E' F1E' . . . . -89(2) ?
C1F N1F N2F C2F . . . . -0.9(3) ?
N2F N1F C1F O1F . . . . -179.47(19) ?
N2F N1F C1F S1F . . . . 1.2(2) ?
C2F S1F C1F O1F . . . . 179.82(19) ?
C2F S1F C1F N1F . . . . -0.88(14) ?
N1F N2F C2F C3F' . . . . -174.3(13) ?
N1F N2F C2F C3F . . . . -178.5(2) ?
N1F N2F C2F S1F . . . . 0.1(2) ?
C1F S1F C2F N2F . . . . 0.50(17) ?
C1F S1F C2F C3F' . . . . 174.7(13) ?
C1F S1F C2F C3F . . . . 179.1(2) ?
N2F C2F C3F F1F . . . . 92.2(3) ?
S1F C2F C3F F1F . . . . -86.3(3) ?
N2F C2F C3F F3F . . . . -29.7(4) ?
S1F C2F C3F F3F . . . . 151.8(2) ?
N2F C2F C3F F2F . . . . -147.8(2) ?
S1F C2F C3F F2F . . . . 33.6(3) ?
N2F C2F C3F' F1F' . . . . -98.9(19) ?
S1F C2F C3F' F1F' . . . . 87(2) ?
N2F C2F C3F' F3F' . . . . 153.2(17) ?
S1F C2F C3F' F3F' . . . . -21(3) ?
N2F C2F C3F' F2F' . . . . 18(3) ?
S1F C2F C3F' F2F' . . . . -155.7(15) ?
